data_2230200
loop_
_publ_author_name
'Sun, Lin'
'Qiu, Tao Run'
'Deng, Hong'

_publ_section_title
;
 <i>catena</i>-Poly[[octaaquabis(\m~4~-benzene-1,3,5-tricarboxylato)trizinc]
 tetrahydrate]
;
_journal_coeditor_code ZK2004
_journal_issue 5
_journal_name_full 'Acta Crystallographica Section E'
_journal_page_first m630
_journal_page_last m631
_journal_paper_doi 10.1107/S160053681101436X
_journal_volume 67
_journal_year 2011
_chemical_formula_iupac '[Zn3 (C9 H3 O6)2 (H2 O)8], 4H2 O'
_chemical_formula_moiety 'C18 H22 O20 Zn3, 4(H2 O)'
_chemical_formula_sum 'C18 H30 O24 Zn3'
_chemical_formula_weight 826.59
_chemical_name_systematic
;
<i>catena</i>-Poly[[octaaquabis(\m~4~-benzene-1,3,5-tricarboxylato)trizinc]
tetrahydrate]
;
_space_group_IT_number 14
_symmetry_cell_setting monoclinic
_symmetry_space_group_name_Hall '-P 2yn'
_symmetry_space_group_name_H-M 'P 1 21/n 1'
_atom_sites_solution_hydrogens geom
_atom_sites_solution_primary direct
_atom_sites_solution_secondary difmap
_audit_creation_method SHELXL-97
_cell_angle_alpha 90.00
_cell_angle_beta 94.543(2)
_cell_angle_gamma 90.00
_cell_formula_units_Z 2
_cell_length_a 14.745(2)
_cell_length_b 6.7960(12)
_cell_length_c 15.183(3)
_cell_measurement_reflns_used 2729
_cell_measurement_temperature 296(2)
_cell_measurement_theta_max 25.20
_cell_measurement_theta_min 2.01
_cell_volume 1516.7(5)
_computing_cell_refinement 'SAINT (Bruker, 2004)'
_computing_data_collection 'APEX2 (Bruker, 2004)'
_computing_data_reduction 'SAINT (Bruker, 2004)'
_computing_molecular_graphics 'SHELXTL (Sheldrick, 2008)'
_computing_publication_material 'SHELXTL (Sheldrick, 2008)'
_computing_structure_refinement 'SHELXL97 (Sheldrick, 2008)'
_computing_structure_solution 'SHELXS97 (Sheldrick, 2008)'
_diffrn_ambient_temperature 296(2)
_diffrn_measured_fraction_theta_full 0.998
_diffrn_measured_fraction_theta_max 0.998
_diffrn_measurement_device_type 'Bruker SMART APEX CCD'
_diffrn_measurement_method \w
_diffrn_radiation_monochromator graphite
_diffrn_radiation_source 'fine-focus sealed tube'
_diffrn_radiation_type MoK\a
_diffrn_radiation_wavelength 0.71073
_diffrn_reflns_av_R_equivalents 0.0470
_diffrn_reflns_av_sigmaI/netI 0.0553
_diffrn_reflns_limit_h_max 17
_diffrn_reflns_limit_h_min -17
_diffrn_reflns_limit_k_max 8
_diffrn_reflns_limit_k_min -8
_diffrn_reflns_limit_l_max 11
_diffrn_reflns_limit_l_min -18
_diffrn_reflns_number 7485
_diffrn_reflns_theta_full 25.20
_diffrn_reflns_theta_max 25.20
_diffrn_reflns_theta_min 2.01
_diffrn_standards_number 0
_exptl_absorpt_coefficient_mu 2.451
_exptl_absorpt_correction_T_max 0.569
_exptl_absorpt_correction_T_min 0.521
_exptl_absorpt_correction_type multi-scan
_exptl_absorpt_process_details '(SADABS; Sheldrick, 1996)'
_exptl_crystal_colour colourless
_exptl_crystal_density_diffrn 1.810
_exptl_crystal_density_method 'not measured'
_exptl_crystal_description block
_exptl_crystal_F_000 840.0
_exptl_crystal_size_max 0.27
_exptl_crystal_size_mid 0.24
_exptl_crystal_size_min 0.23
_refine_diff_density_max 1.892
_refine_diff_density_min -0.897
_refine_ls_extinction_method none
_refine_ls_goodness_of_fit_ref 1.132
_refine_ls_hydrogen_treatment constr
_refine_ls_matrix_type full
_refine_ls_number_parameters 205
_refine_ls_number_reflns 2729
_refine_ls_number_restraints 1
_refine_ls_restrained_S_all 1.133
_refine_ls_R_factor_all 0.0849
_refine_ls_R_factor_gt 0.0642
_refine_ls_shift/su_max 0.002
_refine_ls_shift/su_mean 0.000
_refine_ls_structure_factor_coef Fsqd
_refine_ls_weighting_details 'calc w=1/[\s^2^(Fo^2^)+(0.1240P)^2^+4.5340P] where P=(Fo^2^+2Fc^2^)/3'
_refine_ls_weighting_scheme calc
_refine_ls_wR_factor_gt 0.2100
_refine_ls_wR_factor_ref 0.2247
_reflns_number_gt 1990
_reflns_number_total 2729
_reflns_threshold_expression I>2\s(I)
_cod_data_source_file zk2004.cif
_cod_data_source_block I
_cod_original_cell_volume 1516.7(4)
_cod_original_sg_symbol_H-M 'P 21/n'
_cod_database_code 2230200
_cod_database_fobs_code 2230200

loop_
_symmetry_equiv_pos_as_xyz
'x, y, z'
'-x+1/2, y+1/2, -z+1/2'
'-x, -y, -z'
'x-1/2, -y-1/2, z-1/2'

loop_
_atom_site_type_symbol
_atom_site_label
_atom_site_fract_x
_atom_site_fract_y
_atom_site_fract_z
_atom_site_U_iso_or_equiv
_atom_site_adp_type
_atom_site_calc_flag
_atom_site_refinement_flags
_atom_site_occupancy
_atom_site_disorder_assembly
_atom_site_disorder_group
C C1 0.3865(5) 0.7336(11) 0.2885(5) 0.0258(16) Uani d . 1 . .
C C2 0.2896(5) 0.7366(11) 0.2512(5) 0.0247(16) Uani d . 1 . .
C C3 0.2199(5) 0.7180(11) 0.3061(5) 0.0229(15) Uani d . 1 . .
H H3 0.2334 0.7052 0.3667 0.027 Uiso calc R 1 . .
C C4 0.1296(5) 0.7180(11) 0.2720(5) 0.0251(16) Uani d . 1 . .
C C5 0.0531(5) 0.6843(12) 0.3308(5) 0.0292(17) Uani d . 1 . .
C C6 0.1136(4) 0.7328(10) 0.1806(5) 0.0266(17) Uani d . 1 . .
H H6 0.0539 0.7242 0.1561 0.032 Uiso calc R 1 . .
C C7 0.1800(5) 0.7589(11) 0.1259(5) 0.0241(16) Uani d . 1 . .
C C8 0.1573(5) 0.7876(13) 0.0286(5) 0.0334(19) Uani d . 1 . .
C C9 0.2690(5) 0.7583(11) 0.1620(5) 0.0240(15) Uani d . 1 . .
H H9 0.3160 0.7728 0.1251 0.029 Uiso calc R 1 . .
O O1 0.4494(4) 0.7356(9) 0.2381(4) 0.0397(15) Uani d . 1 . .
O O2 0.4054(4) 0.7247(9) 0.3705(4) 0.0353(13) Uani d . 1 . .
O O3 0.0741(4) 0.6348(9) 0.4086(3) 0.0358(13) Uani d . 1 . .
O O4 -0.0276(4) 0.7041(10) 0.2973(4) 0.0398(15) Uani d . 1 . .
O O5 0.0728(4) 0.7813(10) 0.0033(4) 0.0407(15) Uani d . 1 . .
O O6 0.2183(4) 0.8087(13) -0.0218(4) 0.064(2) Uani d . 1 . .
O O1W 0.5996(4) 0.9590(10) 0.3383(4) 0.0472(16) Uani d . 1 . .
H H1WA 0.6200 1.0116 0.2931 0.071 Uiso d R 1 . .
H H1WB 0.5642 1.0416 0.3600 0.071 Uiso d R 1 . .
O O2W 0.6025(4) 0.4905(9) 0.3245(4) 0.0504(17) Uani d . 1 . .
H H2WA 0.6226 0.4688 0.2739 0.076 Uiso d R 1 . .
H H2WB 0.5518 0.4334 0.3252 0.076 Uiso d RD 1 . .
O O3W 0.0151(4) 0.2213(10) 0.4358(4) 0.0450(15) Uani d . 1 . .
H H3WA 0.0380 0.2934 0.3975 0.067 Uiso d R 1 . .
H H3WB 0.0384 0.1073 0.4327 0.067 Uiso d R 1 . .
O O4W -0.1226(4) 0.5373(11) 0.4216(4) 0.0475(17) Uani d . 1 . .
H H4WA -0.1203 0.6053 0.3750 0.071 Uiso d R 1 . .
H H4WB -0.1606 0.5920 0.4533 0.071 Uiso d R 1 . .
O O5W 0.6697(5) 0.2093(11) 0.4653(5) 0.062(2) Uani d . 1 . .
H H5WA 0.6465 0.2278 0.5141 0.092 Uiso d R 1 . .
H H5WB 0.6894 0.3201 0.4485 0.092 Uiso d R 1 . .
O O6W 0.8488(7) 0.0366(15) 0.4616(8) 0.114(4) Uani d . 1 . .
H H6WA 0.8232 0.1311 0.4498 0.172 Uiso d R 1 . .
H H6WB 0.8175 -0.0498 0.4851 0.172 Uiso d R 1 . .
Zn Zn1 0.54125(6) 0.71412(16) 0.37644(6) 0.0342(4) Uani d . 1 . .
Zn Zn2 0.0000 0.5000 0.5000 0.0330(4) Uani d S 1 . .

loop_
_atom_site_aniso_label
_atom_site_aniso_U_11
_atom_site_aniso_U_22
_atom_site_aniso_U_33
_atom_site_aniso_U_12
_atom_site_aniso_U_13
_atom_site_aniso_U_23
C1 0.024(4) 0.027(4) 0.025(4) -0.002(3) -0.004(3) 0.004(3)
C2 0.019(4) 0.029(4) 0.026(4) 0.003(3) 0.002(3) 0.005(3)
C3 0.024(4) 0.030(4) 0.015(3) 0.000(3) 0.003(3) 0.002(3)
C4 0.023(4) 0.036(4) 0.016(4) 0.001(3) 0.003(3) 0.002(3)
C5 0.023(4) 0.044(5) 0.020(4) 0.001(3) 0.002(3) 0.000(3)
C6 0.019(4) 0.036(4) 0.024(4) -0.004(3) -0.005(3) 0.001(3)
C7 0.021(4) 0.034(4) 0.016(4) -0.002(3) -0.001(3) 0.005(3)
C8 0.027(4) 0.054(5) 0.020(4) -0.002(4) 0.001(3) 0.002(3)
C9 0.018(3) 0.036(4) 0.018(4) -0.003(3) 0.003(3) 0.000(3)
O1 0.018(3) 0.068(4) 0.033(3) 0.001(3) 0.002(2) 0.007(3)
O2 0.024(3) 0.057(4) 0.024(3) -0.001(3) -0.005(2) 0.000(2)
O3 0.027(3) 0.062(4) 0.018(3) -0.003(3) 0.002(2) 0.009(3)
O4 0.020(3) 0.071(4) 0.030(3) 0.002(3) 0.004(2) 0.010(3)
O5 0.020(3) 0.077(4) 0.024(3) 0.000(3) -0.006(2) 0.005(3)
O6 0.030(3) 0.139(7) 0.022(3) -0.021(4) 0.000(3) 0.012(4)
O1W 0.041(3) 0.060(4) 0.038(4) 0.001(3) -0.010(3) 0.001(3)
O2W 0.039(4) 0.059(4) 0.051(4) 0.009(3) -0.007(3) -0.017(3)
O3W 0.045(4) 0.056(4) 0.035(3) 0.003(3) 0.013(3) 0.001(3)
O4W 0.029(3) 0.080(5) 0.034(3) 0.006(3) 0.004(3) 0.006(3)
O5W 0.073(5) 0.064(5) 0.048(4) -0.006(4) 0.011(4) -0.012(3)
O6W 0.105(8) 0.080(7) 0.166(11) -0.032(6) 0.057(8) -0.003(7)
Zn1 0.0231(5) 0.0556(7) 0.0228(6) 0.0024(4) -0.0043(4) -0.0048(4)
Zn2 0.0246(7) 0.0539(9) 0.0211(7) 0.0012(6) 0.0059(5) 0.0050(6)

loop_
_atom_type_symbol
_atom_type_description
_atom_type_scat_dispersion_real
_atom_type_scat_dispersion_imag
_atom_type_scat_source
C C 0.0033 0.0016 'International Tables Vol C Tables 4.2.6.8 and 6.1.1.4'
H H 0.0000 0.0000 'International Tables Vol C Tables 4.2.6.8 and 6.1.1.4'
N N 0.0061 0.0033 'International Tables Vol C Tables 4.2.6.8 and 6.1.1.4'
O O 0.0106 0.0060 'International Tables Vol C Tables 4.2.6.8 and 6.1.1.4'
Zn Zn 0.2839 1.4301 'International Tables Vol C Tables 4.2.6.8 and 6.1.1.4'

loop_
_geom_angle_atom_site_label_1
_geom_angle_atom_site_label_2
_geom_angle_atom_site_label_3
_geom_angle_site_symmetry_1
_geom_angle_site_symmetry_3
_geom_angle
_geom_angle_publ_flag
O1 C1 O2 . . 119.4(7) ?
O1 C1 C2 . . 120.1(7) ?
O2 C1 C2 . . 120.5(7) ?
C9 C2 C3 . . 119.3(7) ?
C9 C2 C1 . . 120.4(6) ?
C3 C2 C1 . . 120.4(7) ?
C2 C3 C4 . . 120.8(7) ?
C2 C3 H3 . . 119.6 ?
C4 C3 H3 . . 119.6 ?
C3 C4 C6 . . 116.9(6) ?
C3 C4 C5 . . 121.2(6) ?
C6 C4 C5 . . 121.7(6) ?
O3 C5 O4 . . 124.5(7) ?
O3 C5 C4 . . 117.4(7) ?
O4 C5 C4 . . 118.0(7) ?
C7 C6 C4 . . 123.5(7) ?
C7 C6 H6 . . 118.3 ?
C4 C6 H6 . . 118.3 ?
C6 C7 C9 . . 118.0(7) ?
C6 C7 C8 . . 120.6(7) ?
C9 C7 C8 . . 121.4(7) ?
O6 C8 O5 . . 124.0(7) ?
O6 C8 C7 . . 120.6(7) ?
O5 C8 C7 . . 115.4(7) ?
C2 C9 C7 . . 121.4(7) ?
C2 C9 H9 . . 119.3 ?
C7 C9 H9 . . 119.3 ?
C1 O1 Zn1 . . 81.8(4) ?
C1 O2 Zn1 . . 100.9(5) ?
C5 O3 Zn2 . . 131.1(5) ?
C8 O5 Zn1 . 4_575 116.7(5) ?
Zn1 O1W H1WA . . 141.2 ?
Zn1 O1W H1WB . . 98.5 ?
H1WA O1W H1WB . . 107.6 ?
Zn1 O2W H2WA . . 134.0 ?
Zn1 O2W H2WB . . 85.1 ?
H2WA O2W H2WB . . 107.6 ?
Zn2 O3W H3WA . . 82.1 ?
Zn2 O3W H3WB . . 152.2 ?
H3WA O3W H3WB . . 107.8 ?
Zn2 O4W H4WA . . 116.8 ?
Zn2 O4W H4WB . . 108.0 ?
H4WA O4W H4WB . . 107.7 ?
H5WA O5W H5WB . . 107.5 ?
H6WA O6W H6WB . . 114.2 ?
O5 Zn1 O2W 4_676 . 109.2(3) ?
O5 Zn1 O1W 4_676 . 101.6(3) ?
O2W Zn1 O1W . . 108.0(3) ?
O5 Zn1 O2 4_676 . 101.8(2) ?
O2W Zn1 O2 . . 120.0(2) ?
O1W Zn1 O2 . . 114.4(2) ?
O5 Zn1 O1 4_676 . 159.2(2) ?
O2W Zn1 O1 . . 86.6(2) ?
O1W Zn1 O1 . . 85.5(2) ?
O2 Zn1 O1 . . 57.8(2) ?
O5 Zn1 H2WB 4_676 . 111.6 ?
O2W Zn1 H2WB . . 23.9 ?
O1W Zn1 H2WB . . 128.1 ?
O2 Zn1 H2WB . . 96.9 ?
O1 Zn1 H2WB . . 77.4 ?
O3 Zn2 O3 3_566 . 180.0000(10) ?
O3 Zn2 O4W 3_566 . 87.5(2) ?
O3 Zn2 O4W . . 92.5(2) ?
O3 Zn2 O4W 3_566 3_566 92.5(2) ?
O3 Zn2 O4W . 3_566 87.5(2) ?
O4W Zn2 O4W . 3_566 180.0000(10) ?
O3 Zn2 O3W 3_566 3_566 90.4(2) ?
O3 Zn2 O3W . 3_566 89.6(2) ?
O4W Zn2 O3W . 3_566 92.0(3) ?
O4W Zn2 O3W 3_566 3_566 88.0(3) ?
O3 Zn2 O3W 3_566 . 89.6(2) ?
O3 Zn2 O3W . . 90.4(2) ?
O4W Zn2 O3W . . 88.0(3) ?
O4W Zn2 O3W 3_566 . 92.0(3) ?
O3W Zn2 O3W 3_566 . 180.0000(10) ?

loop_
_geom_bond_atom_site_label_1
_geom_bond_atom_site_label_2
_geom_bond_site_symmetry_2
_geom_bond_distance
_geom_bond_publ_flag
C1 O1 . 1.248(9) ?
C1 O2 . 1.256(9) ?
C1 C2 . 1.495(10) ?
C2 C9 . 1.372(11) ?
C2 C3 . 1.380(10) ?
C3 C4 . 1.390(10) ?
C3 H3 . 0.9300 ?
C4 C6 . 1.392(10) ?
C4 C5 . 1.511(10) ?
C5 O3 . 1.244(9) ?
C5 O4 . 1.263(9) ?
C6 C7 . 1.344(10) ?
C6 H6 . 0.9300 ?
C7 C9 . 1.382(10) ?
C7 C8 . 1.501(10) ?
C8 O6 . 1.235(10) ?
C8 O5 . 1.275(10) ?
C9 H9 . 0.9300 ?
O1 Zn1 . 2.412(6) ?
O2 Zn1 . 1.999(5) ?
O3 Zn2 . 2.049(5) ?
O5 Zn1 4_575 1.946(6) ?
O1W Zn1 . 1.981(7) ?
O1W H1WA . 0.8505 ?
O1W H1WB . 0.8502 ?
O2W Zn1 . 1.965(6) ?
O2W H2WA . 0.8584 ?
O2W H2WB . 0.8429 ?
O3W Zn2 . 2.150(6) ?
O3W H3WA . 0.8498 ?
O3W H3WB . 0.8494 ?
O4W Zn2 . 2.099(6) ?
O4W H4WA . 0.8483 ?
O4W H4WB . 0.8518 ?
O5W H5WA . 0.8487 ?
O5W H5WB . 0.8538 ?
O6W H6WA . 0.7595 ?
O6W H6WB . 0.8431 ?
Zn1 O5 4_676 1.946(6) ?
Zn1 H2WB . 2.0711 ?
Zn2 O3 3_566 2.049(5) ?
Zn2 O4W 3_566 2.099(6) ?
Zn2 O3W 3_566 2.150(6) ?

loop_
_geom_hbond_atom_site_label_D
_geom_hbond_atom_site_label_H
_geom_hbond_atom_site_label_A
_geom_hbond_site_symmetry_A
_geom_hbond_distance_DH
_geom_hbond_distance_HA
_geom_hbond_distance_DA
_geom_hbond_angle_DHA
O4W H4WB O6 4_576 0.85 1.97 2.768(9) 154.6
O5W H5WA O2 3_666 0.85 1.99 2.842(9) 178.7
O6W H6WB O6 4_666 0.84 2.29 3.058(13) 152.5
O5W H5WB O6 4_676 0.85 2.59 3.356(12) 149.5
